data_4031434
loop_
_publ_author_name
'Donaldson, J.D.'
'Grimes, S.M.'

_publ_section_title
;
 Novel tin(II) sites in X-ray crystal structures of the tin(II) halide
 sulphates K3 Sn2 (S O4)3 X (X= Br or Cl)
;
_journal_name_full
;
Journal of the Chemical Society. Dalton Transactions, Inorganic Chemistry 
(1972-)
;
_journal_page_first 1301
_journal_page_last 1305
_journal_volume 1984
_journal_year 1984
_chemical_formula_sum 'Cl K3 O12 S3 Sn2'
_chemical_name_systematic 'K3 Sn2 (S O4)3 Cl'
_space_group_IT_number 173
_symmetry_space_group_name_Hall 'P 6c'
_symmetry_space_group_name_H-M 'P 63'
_cell_angle_alpha 90
_cell_angle_beta 90
_cell_angle_gamma 120
_cell_formula_units_Z 2
_cell_length_a 10.183
_cell_length_b 10.183
_cell_length_c 7.54
_cell_volume 677.101
_citation_journal_id_ASTM JCDTBI
_cod_data_source_file Donaldson_JCDTBI_1984_1022.cif
_cod_data_source_block Cl1K3O12S3Sn2
_cod_original_formula_sum 'Cl1 K3 O12 S3 Sn2'
_cod_database_code 4031434

loop_
_symmetry_equiv_pos_as_xyz
x,y,z
x-y,x,z+1/2
-y,x-y,z
-x,-y,z+1/2
-x+y,-x,z
y,-x+y,z+1/2

loop_
_atom_site_label
_atom_site_type_symbol
_atom_site_fract_x
_atom_site_fract_y
_atom_site_fract_z
_atom_site_occupancy
_atom_site_U_iso_or_equiv
O2 O-2 -0.6498 -0.1242 0.2634 1 0.0
S1 S+6 -0.59 0.0352 0.2637 1 0.0
Cl1 Cl-1 0 0 0.5 1 0.0
O3 O-2 -0.6433 0.0853 0.4284 1 0.0
O4 O-2 -0.621 0.0939 0.085 1 0.0
K2 K+1 0.6667 0.3333 0.5183 1 0.0
O1 O-2 -0.4299 0.1126 0.287 1 0.0
K3 K+1 -0.2448 0.0295 0.2223 0.33 0.0
Sn1 Sn+2 -0.2495 0.006 0.3021 0.67 0.0
K1 K+1 0.6667 0.3333 0.013 1 0.0
